data_7010021
loop_
_publ_author_name
'Daniela Belli Dell'Amico'
'Fausto Calderazzo'
'Sandra Ianelli'
'Luca Labella'
'Fabio Marchetti'
'Giancarlo Pelizzi'

_publ_section_title
;
 Stepwise substitution of N,N-di-isopropylcarbamato groups of
 Ti(O2CNiPr2)4 by triphenylsilanol leading from eight- to six- and
 four-co-ordinated titanium(IV)
;
_journal_issue 23
_journal_name_full 'J. Chem. Soc., Dalton Trans.'
_journal_page_first 4339
_journal_page_last 4342
_journal_paper_doi 10.1039/b005114o
_journal_year 2000
_chemical_formula_moiety (iPr2NCOO)4Ti
_chemical_formula_sum 'C28 H56 N4 O8 Ti'
_chemical_formula_weight 624.67
_chemical_name_systematic
; 

 Tetrakis-(N,N-diisopropylcarbamato)titanium(iv)

;
_space_group_IT_number 14
_symmetry_cell_setting monoclinic
_symmetry_space_group_name_Hall '-P 2ybc'
_symmetry_space_group_name_H-M 'P 1 21/c 1'
_atom_sites_solution_hydrogens geom
_atom_sites_solution_primary 'molecular replacement'
_atom_sites_solution_secondary difmap
_audit_creation_method SHELXL-97
_cell_angle_alpha 90.00
_cell_angle_beta 112.67(2)
_cell_angle_gamma 90.00
_cell_formula_units_Z 4
_cell_length_a 12.589(2)
_cell_length_b 21.768(4)
_cell_length_c 14.617(3)
_cell_measurement_reflns_used 24
_cell_measurement_temperature 293(2)
_cell_measurement_theta_max 18.85
_cell_measurement_theta_min 10.99
_cell_volume 3696.1(13)
_computing_molecular_graphics 'Siemens SHELXTL'
_computing_publication_material 'Siemens SHELXTL'
_computing_structure_refinement 'SHELXL-97 (Sheldrick, 1997)'
_computing_structure_solution 'molecular replacement'
_diffrn_ambient_temperature 293(2)
_diffrn_measured_fraction_theta_full 0.323
_diffrn_measured_fraction_theta_max 0.323
_diffrn_measurement_device_type 'Enraf Nonius CAD4 diffractometer'
_diffrn_measurement_method '\w/2\q scan'
_diffrn_radiation_monochromator graphite
_diffrn_radiation_source 'fine-focus sealed tube'
_diffrn_radiation_type MoK\a
_diffrn_radiation_wavelength 0.70930
_diffrn_reflns_av_R_equivalents 0.0464
_diffrn_reflns_av_sigmaI/netI 0.1056
_diffrn_reflns_limit_h_max 13
_diffrn_reflns_limit_h_min -13
_diffrn_reflns_limit_k_max 23
_diffrn_reflns_limit_k_min 0
_diffrn_reflns_limit_l_max 16
_diffrn_reflns_limit_l_min 0
_diffrn_reflns_number 2100
_diffrn_reflns_theta_full 24.48
_diffrn_reflns_theta_max 24.48
_diffrn_reflns_theta_min 3.01
_diffrn_standards_decay_% 0
_diffrn_standards_interval_count 100
_diffrn_standards_number 1
_exptl_absorpt_coefficient_mu 0.277
_exptl_absorpt_correction_T_max 1.05
_exptl_absorpt_correction_T_min 0.83
_exptl_absorpt_correction_type empirical
_exptl_crystal_colour Colourless
_exptl_crystal_density_diffrn 1.123
_exptl_crystal_density_method 'not measured'
_exptl_crystal_description Prism
_exptl_crystal_F_000 1352
_exptl_crystal_size_max 0.60
_exptl_crystal_size_mid 0.33
_exptl_crystal_size_min 0.28
_refine_diff_density_max 0.160
_refine_diff_density_min -0.254
_refine_diff_density_rms 0.040
_refine_ls_extinction_method none
_refine_ls_goodness_of_fit_ref 0.631
_refine_ls_hydrogen_treatment mixed
_refine_ls_matrix_type full
_refine_ls_number_parameters 386
_refine_ls_number_reflns 1999
_refine_ls_number_restraints 0
_refine_ls_restrained_S_all 0.631
_refine_ls_R_factor_gt 0.0457
_refine_ls_shift/su_max 0.015
_refine_ls_shift/su_mean 0.001
_refine_ls_structure_factor_coef F
_refine_ls_wR_factor_gt 0.1052
_refine_ls_wR_factor_ref 0.1052
_reflns_number_gt 1999
_reflns_number_total 6934
_reflns_threshold_expression >2sigma(I)
_cod_data_source_file b005114o.txt
_cod_data_source_block ti4carbs1
_cod_original_cell_volume 3696(1)
_cod_original_sg_symbol_H-M 'P 21/c'
_cod_database_code 7010021

loop_
_symmetry_equiv_pos_as_xyz
'x, y, z'
'x, -y+1/2, z+1/2'
'-x, -y, -z'
'-x, y-1/2, -z-1/2'

loop_
_atom_site_label
_atom_site_type_symbol
_atom_site_fract_x
_atom_site_fract_y
_atom_site_fract_z
_atom_site_U_iso_or_equiv
_atom_site_adp_type
_atom_site_occupancy
_atom_site_calc_flag
_atom_site_refinement_flags
_atom_site_disorder_assembly
_atom_site_disorder_group
Ti Ti 0.28669(9) 0.36907(5) 0.23111(9) 0.0453(4) Uani 1 d . . .
O1 O 0.1766(4) 0.41772(19) 0.2769(3) 0.0535(12) Uani 1 d . . .
O2 O 0.3543(4) 0.40608(19) 0.3757(3) 0.0520(12) Uani 1 d . . .
O3 O 0.2714(4) 0.29446(18) 0.3088(3) 0.0542(12) Uani 1 d . . .
O4 O 0.1389(3) 0.3158(2) 0.1665(3) 0.0527(12) Uani 1 d . . .
O5 O 0.4580(3) 0.33992(19) 0.2823(4) 0.0552(12) Uani 1 d . . .
O6 O 0.3334(4) 0.3192(2) 0.1350(3) 0.0598(13) Uani 1 d . . .
O7 O 0.1944(3) 0.41867(19) 0.1009(3) 0.0525(12) Uani 1 d . . .
O8 O 0.3609(4) 0.44679(19) 0.2056(3) 0.0586(13) Uani 1 d . . .
N1 N 0.2370(5) 0.4623(3) 0.4305(4) 0.0624(17) Uani 1 d . . .
N2 N 0.1107(5) 0.2335(3) 0.2555(4) 0.0604(16) Uani 1 d . . .
N3 N 0.5214(5) 0.2891(3) 0.1727(4) 0.0633(17) Uani 1 d . . .
N4 N 0.2649(5) 0.5127(3) 0.0794(4) 0.0595(16) Uani 1 d . . .
C1 C 0.2564(6) 0.4286(3) 0.3610(6) 0.0520(18) Uani 1 d . . .
C2 C 0.1228(7) 0.4893(4) 0.4092(6) 0.084(3) Uani 1 d . . .
H2 H 0.1290 0.5128 0.4683 0.100 Uiso 1 calc R . .
C3 C 0.0882(8) 0.5345(4) 0.3246(7) 0.120(4) Uani 1 d . . .
H3A H 0.1465 0.5656 0.3383 0.181 Uiso 1 calc R . .
H3B H 0.0164 0.5534 0.3172 0.181 Uiso 1 calc R . .
H3C H 0.0798 0.5134 0.2646 0.181 Uiso 1 calc R . .
C4 C 0.0325(7) 0.4404(4) 0.3955(6) 0.111(3) Uani 1 d . . .
H4A H 0.0235 0.4161 0.3381 0.167 Uiso 1 calc R . .
H4B H -0.0395 0.4596 0.3865 0.167 Uiso 1 calc R . .
H4C H 0.0562 0.4145 0.4530 0.167 Uiso 1 calc R . .
C5 C 0.3322(7) 0.4746(5) 0.5261(6) 0.105(3) Uani 1 d . . .
H5 H 0.3993 0.4512 0.5275 0.126 Uiso 1 calc R . .
C6 C 0.3637(8) 0.5418(6) 0.5335(9) 0.203(7) Uani 1 d . . .
H6A H 0.3740 0.5543 0.4745 0.304 Uiso 1 calc R . .
H6B H 0.4340 0.5483 0.5901 0.304 Uiso 1 calc R . .
H6C H 0.3032 0.5656 0.5407 0.304 Uiso 1 calc R . .
C7 C 0.3018(8) 0.4524(7) 0.6117(6) 0.199(7) Uani 1 d . . .
H7A H 0.2320 0.4718 0.6083 0.299 Uiso 1 calc R . .
H7B H 0.3631 0.4626 0.6734 0.299 Uiso 1 calc R . .
H7C H 0.2913 0.4086 0.6073 0.299 Uiso 1 calc R . .
C8 C 0.1725(7) 0.2806(3) 0.2431(6) 0.0528(19) Uani 1 d . . .
C9 C 0.0015(7) 0.2176(4) 0.1785(7) 0.088(3) Uani 1 d . . .
H9 H -0.0253 0.1829 0.2066 0.106 Uiso 1 calc R . .
C10 C 0.0130(8) 0.1908(4) 0.0879(6) 0.128(4) Uani 1 d . . .
H10A H 0.0311 0.2229 0.0512 0.192 Uiso 1 calc R . .
H10B H -0.0583 0.1717 0.0469 0.192 Uiso 1 calc R . .
H10C H 0.0734 0.1607 0.1076 0.192 Uiso 1 calc R . .
C11 C -0.0894(7) 0.2632(5) 0.1590(8) 0.141(4) Uani 1 d . . .
H11A H -0.0849 0.2810 0.2205 0.212 Uiso 1 calc R . .
H11B H -0.1630 0.2438 0.1268 0.212 Uiso 1 calc R . .
H11C H -0.0802 0.2948 0.1168 0.212 Uiso 1 calc R . .
C12 C 0.1547(7) 0.1995(4) 0.3537(6) 0.089(3) Uani 1 d . . .
H12 H 0.2224 0.2228 0.3960 0.106 Uiso 1 calc R . .
C13 C 0.1998(9) 0.1396(4) 0.3421(8) 0.168(5) Uani 1 d . . .
H13A H 0.2416 0.1221 0.4062 0.252 Uiso 1 calc R . .
H13B H 0.2503 0.1443 0.3073 0.252 Uiso 1 calc R . .
H13C H 0.1371 0.1130 0.3050 0.252 Uiso 1 calc R . .
C14 C 0.0755(10) 0.2027(7) 0.4040(7) 0.196(6) Uani 1 d . . .
H14A H 0.0019 0.1868 0.3613 0.293 Uiso 1 calc R . .
H14B H 0.0673 0.2446 0.4203 0.293 Uiso 1 calc R . .
H14C H 0.1050 0.1787 0.4636 0.293 Uiso 1 calc R . .
C15 C 0.4385(7) 0.3160(3) 0.1969(6) 0.060(2) Uani 1 d . . .
C16 C 0.6403(7) 0.2951(4) 0.2393(7) 0.082(2) Uani 1 d . . .
H16 H 0.6830 0.2740 0.2050 0.099 Uiso 1 calc R . .
C17 C 0.6879(8) 0.3592(4) 0.2543(7) 0.124(4) Uani 1 d . . .
H17A H 0.6709 0.3782 0.1910 0.187 Uiso 1 calc R . .
H17B H 0.7697 0.3577 0.2901 0.187 Uiso 1 calc R . .
H17C H 0.6534 0.3826 0.2913 0.187 Uiso 1 calc R . .
C18 C 0.6710(7) 0.2607(5) 0.3341(6) 0.125(4) Uani 1 d . . .
H18A H 0.6476 0.2839 0.3790 0.188 Uiso 1 calc R . .
H18B H 0.7527 0.2543 0.3631 0.188 Uiso 1 calc R . .
H18C H 0.6324 0.2217 0.3213 0.188 Uiso 1 calc R . .
C19 C 0.4870(7) 0.2634(4) 0.0700(6) 0.078(2) Uani 1 d . . .
H19 H 0.4027 0.2626 0.0416 0.094 Uiso 1 calc R . .
C20 C 0.5225(9) 0.3070(5) 0.0053(7) 0.137(4) Uani 1 d . . .
H20A H 0.6049 0.3097 0.0305 0.206 Uiso 1 calc R . .
H20B H 0.4907 0.3470 0.0062 0.206 Uiso 1 calc R . .
H20C H 0.4942 0.2918 -0.0615 0.206 Uiso 1 calc R . .
C21 C 0.5235(9) 0.2005(4) 0.0700(7) 0.148(4) Uani 1 d . . .
H21A H 0.6052 0.1976 0.1061 0.222 Uiso 1 calc R . .
H21B H 0.5046 0.1871 0.0029 0.222 Uiso 1 calc R . .
H21C H 0.4849 0.1748 0.1009 0.222 Uiso 1 calc R . .
C22 C 0.2723(6) 0.4589(3) 0.1277(5) 0.0536(19) Uani 1 d . . .
C23 C 0.3567(7) 0.5594(3) 0.1169(6) 0.074(2) Uani 1 d . . .
H23 H 0.3315 0.5948 0.0723 0.088 Uiso 1 calc R . .
C24 C 0.4669(7) 0.5372(4) 0.1116(6) 0.107(3) Uani 1 d . . .
H24A H 0.4979 0.5044 0.1583 0.160 Uiso 1 calc R . .
H24B H 0.5212 0.5704 0.1272 0.160 Uiso 1 calc R . .
H24C H 0.4522 0.5225 0.0459 0.160 Uiso 1 calc R . .
C25 C 0.3735(7) 0.5819(4) 0.2195(7) 0.112(3) Uani 1 d . . .
H25A H 0.3012 0.5958 0.2196 0.169 Uiso 1 calc R . .
H25B H 0.4276 0.6152 0.2378 0.169 Uiso 1 calc R . .
H25C H 0.4024 0.5489 0.2663 0.169 Uiso 1 calc R . .
C26 C 0.1594(7) 0.5285(4) -0.0067(6) 0.095(3) Uani 1 d . . .
H26 H 0.1085 0.4927 -0.0209 0.114 Uiso 1 calc R . .
C27 C 0.1830(11) 0.5412(5) -0.0987(6) 0.182(6) Uani 1 d . . .
H27A H 0.2320 0.5765 -0.0877 0.273 Uiso 1 calc R . .
H27B H 0.1116 0.5490 -0.1534 0.273 Uiso 1 calc R . .
H27C H 0.2202 0.5063 -0.1133 0.273 Uiso 1 calc R . .
C28 C 0.0967(7) 0.5819(4) 0.0212(8) 0.148(5) Uani 1 d . . .
H28A H 0.0811 0.5707 0.0783 0.223 Uiso 1 calc R . .
H28B H 0.0255 0.5904 -0.0334 0.223 Uiso 1 calc R . .
H28C H 0.1445 0.6179 0.0360 0.223 Uiso 1 calc R . .

loop_
_atom_site_aniso_label
_atom_site_aniso_U_11
_atom_site_aniso_U_22
_atom_site_aniso_U_33
_atom_site_aniso_U_23
_atom_site_aniso_U_13
_atom_site_aniso_U_12
Ti 0.0471(7) 0.0432(7) 0.0468(7) 0.0007(7) 0.0196(6) -0.0019(7)
O1 0.043(3) 0.065(3) 0.046(3) -0.002(3) 0.010(2) 0.008(2)
O2 0.049(3) 0.056(3) 0.047(3) -0.006(2) 0.015(2) 0.001(2)
O3 0.049(3) 0.050(3) 0.059(3) 0.009(2) 0.015(3) -0.004(2)
O4 0.046(3) 0.058(3) 0.052(3) -0.003(3) 0.017(2) -0.003(2)
O5 0.048(3) 0.055(3) 0.063(3) 0.001(3) 0.021(3) -0.001(2)
O6 0.057(3) 0.069(3) 0.057(3) -0.007(3) 0.026(3) 0.003(3)
O7 0.053(3) 0.046(3) 0.050(3) 0.004(2) 0.011(2) -0.008(2)
O8 0.050(3) 0.060(3) 0.058(3) 0.011(3) 0.011(3) -0.006(2)
N1 0.046(4) 0.082(5) 0.058(4) -0.014(4) 0.019(3) 0.016(3)
N2 0.057(4) 0.050(4) 0.075(5) -0.007(3) 0.026(4) -0.019(3)
N3 0.045(4) 0.065(4) 0.081(5) 0.000(4) 0.026(4) 0.003(3)
N4 0.055(4) 0.054(4) 0.060(4) 0.010(3) 0.011(3) -0.016(3)
C1 0.044(4) 0.050(5) 0.062(5) 0.011(4) 0.021(4) 0.006(4)
C2 0.072(6) 0.109(7) 0.072(6) -0.027(6) 0.029(5) 0.015(6)
C3 0.119(8) 0.085(7) 0.144(9) 0.002(7) 0.036(7) 0.049(6)
C4 0.073(6) 0.178(10) 0.098(7) -0.002(7) 0.050(5) 0.001(7)
C5 0.059(5) 0.166(10) 0.075(6) -0.054(7) 0.008(5) 0.004(6)
C6 0.104(8) 0.245(15) 0.240(15) -0.179(13) 0.046(9) -0.058(9)
C7 0.120(9) 0.42(2) 0.050(6) 0.000(10) 0.025(6) 0.051(11)
C8 0.054(5) 0.048(5) 0.059(6) -0.005(4) 0.024(4) 0.004(4)
C9 0.072(6) 0.081(6) 0.111(8) -0.007(6) 0.035(6) -0.020(5)
C10 0.191(11) 0.128(9) 0.066(6) -0.011(7) 0.050(7) -0.032(8)
C11 0.070(6) 0.188(11) 0.150(10) 0.033(9) 0.025(7) 0.020(7)
C12 0.098(7) 0.076(7) 0.079(6) 0.036(5) 0.020(5) -0.015(5)
C13 0.202(12) 0.082(8) 0.148(10) 0.006(7) -0.012(9) 0.042(8)
C14 0.217(13) 0.309(18) 0.084(8) 0.063(10) 0.084(9) 0.057(12)
C15 0.075(6) 0.046(5) 0.065(6) 0.012(4) 0.034(5) 0.002(5)
C16 0.067(6) 0.079(7) 0.108(7) -0.012(6) 0.042(5) 0.002(5)
C17 0.141(8) 0.111(8) 0.152(9) -0.053(7) 0.091(7) -0.070(7)
C18 0.110(7) 0.153(9) 0.078(7) -0.007(7) -0.002(6) 0.004(7)
C19 0.090(6) 0.086(7) 0.066(6) -0.017(5) 0.038(5) 0.019(5)
C20 0.178(10) 0.147(10) 0.106(7) 0.036(8) 0.076(8) -0.005(8)
C21 0.226(12) 0.079(7) 0.106(8) -0.015(6) 0.027(8) 0.004(8)
C22 0.057(5) 0.053(5) 0.056(5) -0.006(4) 0.028(4) -0.012(4)
C23 0.081(6) 0.052(5) 0.082(6) 0.008(5) 0.025(5) -0.014(5)
C24 0.087(6) 0.127(8) 0.115(8) 0.015(6) 0.049(6) -0.025(6)
C25 0.139(8) 0.067(6) 0.119(8) -0.021(6) 0.036(7) -0.010(6)
C26 0.085(6) 0.078(7) 0.093(7) 0.020(6) 0.001(6) -0.034(5)
C27 0.256(14) 0.183(11) 0.056(6) 0.040(7) 0.005(8) -0.093(10)
C28 0.086(7) 0.120(9) 0.210(12) 0.061(9) 0.025(8) 0.029(7)

loop_
_atom_type_symbol
_atom_type_description
_atom_type_scat_dispersion_real
_atom_type_scat_dispersion_imag
_atom_type_scat_source
C C 0.0033 0.0016 'International Tables Vol C Tables 4.2.6.8 and 6.1.1.4'
H H 0.0000 0.0000 'International Tables Vol C Tables 4.2.6.8 and 6.1.1.4'
N N 0.0061 0.0033 'International Tables Vol C Tables 4.2.6.8 and 6.1.1.4'
O O 0.0106 0.0060 'International Tables Vol C Tables 4.2.6.8 and 6.1.1.4'
Ti Ti 0.2776 0.4457 'International Tables Vol C Tables 4.2.6.8 and 6.1.1.4'

loop_
_geom_angle_atom_site_label_1
_geom_angle_atom_site_label_2
_geom_angle_atom_site_label_3
_geom_angle
_geom_angle_site_symmetry_1
_geom_angle_site_symmetry_3
_geom_angle_publ_flag
O8 Ti O6 92.37(18) . . ?
O8 Ti O3 156.26(19) . . ?
O6 Ti O3 94.29(18) . . ?
O8 Ti O1 92.65(18) . . ?
O6 Ti O1 155.94(19) . . ?
O3 Ti O1 90.50(17) . . ?
O8 Ti O4 140.56(19) . . ?
O6 Ti O4 80.56(17) . . ?
O3 Ti O4 63.14(17) . . ?
O1 Ti O4 80.65(17) . . ?
O8 Ti O5 80.49(17) . . ?
O6 Ti O5 63.38(18) . . ?
O3 Ti O5 82.21(16) . . ?
O1 Ti O5 140.7(2) . . ?
O4 Ti O5 127.66(18) . . ?
O8 Ti O7 62.66(17) . . ?
O6 Ti O7 81.65(18) . . ?
O3 Ti O7 140.93(18) . . ?
O1 Ti O7 79.83(17) . . ?
O4 Ti O7 77.91(18) . . ?
O5 Ti O7 127.80(17) . . ?
O8 Ti O2 80.19(17) . . ?
O6 Ti O2 141.55(19) . . ?
O3 Ti O2 80.45(17) . . ?
O1 Ti O2 62.51(17) . . ?
O4 Ti O2 127.67(17) . . ?
O5 Ti O2 78.18(19) . . ?
O7 Ti O2 125.35(17) . . ?
O8 Ti C22 31.62(18) . . ?
O6 Ti C22 88.4(2) . . ?
O3 Ti C22 171.0(2) . . ?
O1 Ti C22 83.68(19) . . ?
O4 Ti C22 109.0(2) . . ?
O5 Ti C22 106.6(2) . . ?
O7 Ti C22 31.15(17) . . ?
O2 Ti C22 102.7(2) . . ?
O8 Ti C1 85.51(19) . . ?
O6 Ti C1 172.7(2) . . ?
O3 Ti C1 85.00(19) . . ?
O1 Ti C1 31.36(17) . . ?
O4 Ti C1 105.5(2) . . ?
O5 Ti C1 109.3(2) . . ?
O7 Ti C1 103.5(2) . . ?
O2 Ti C1 31.15(16) . . ?
C22 Ti C1 93.4(2) . . ?
O8 Ti C15 84.5(2) . . ?
O6 Ti C15 31.71(19) . . ?
O3 Ti C15 89.23(19) . . ?
O1 Ti C15 172.3(3) . . ?
O4 Ti C15 106.1(2) . . ?
O5 Ti C15 31.72(19) . . ?
O7 Ti C15 105.1(2) . . ?
O2 Ti C15 109.8(2) . . ?
C22 Ti C15 97.5(2) . . ?
C1 Ti C15 141.0(3) . . ?
O8 Ti C8 171.9(2) . . ?
O6 Ti C8 88.0(2) . . ?
O3 Ti C8 31.52(18) . . ?
O1 Ti C8 83.87(19) . . ?
O4 Ti C8 31.65(18) . . ?
O5 Ti C8 106.8(2) . . ?
O7 Ti C8 109.4(2) . . ?
O2 Ti C8 104.5(2) . . ?
C22 Ti C8 140.4(3) . . ?
C1 Ti C8 95.1(2) . . ?
C15 Ti C8 99.8(2) . . ?
C1 O1 Ti 91.7(4) . . ?
C1 O2 Ti 89.3(4) . . ?
C8 O3 Ti 92.5(4) . . ?
C8 O4 Ti 90.0(4) . . ?
C15 O5 Ti 89.5(4) . . ?
C15 O6 Ti 92.0(4) . . ?
C22 O7 Ti 89.0(4) . . ?
C22 O8 Ti 91.7(4) . . ?
C1 N1 C5 119.7(6) . . ?
C1 N1 C2 120.3(6) . . ?
C5 N1 C2 119.9(6) . . ?
C8 N2 C9 120.3(6) . . ?
C8 N2 C12 118.9(6) . . ?
C9 N2 C12 120.8(6) . . ?
C15 N3 C16 119.1(7) . . ?
C15 N3 C19 117.9(6) . . ?
C16 N3 C19 122.2(6) . . ?
C22 N4 C23 121.1(6) . . ?
C22 N4 C26 120.4(6) . . ?
C23 N4 C26 118.3(6) . . ?
O2 C1 O1 116.5(7) . . ?
O2 C1 N1 122.0(7) . . ?
O1 C1 N1 121.5(6) . . ?
O2 C1 Ti 59.6(4) . . ?
O1 C1 Ti 56.9(4) . . ?
N1 C1 Ti 178.3(5) . . ?
N1 C2 C4 111.7(7) . . ?
N1 C2 C3 112.6(7) . . ?
C4 C2 C3 112.7(7) . . ?
N1 C5 C6 109.9(9) . . ?
N1 C5 C7 110.5(8) . . ?
C6 C5 C7 113.1(9) . . ?
O3 C8 O4 114.3(7) . . ?
O3 C8 N2 121.6(7) . . ?
O4 C8 N2 124.1(7) . . ?
O3 C8 Ti 56.0(4) . . ?
O4 C8 Ti 58.3(4) . . ?
N2 C8 Ti 176.3(5) . . ?
N2 C9 C11 115.4(8) . . ?
N2 C9 C10 113.2(7) . . ?
C11 C9 C10 115.2(9) . . ?
C13 C12 C14 118.5(9) . . ?
C13 C12 N2 110.0(8) . . ?
C14 C12 N2 112.6(7) . . ?
O5 C15 O6 114.9(7) . . ?
O5 C15 N3 123.4(7) . . ?
O6 C15 N3 121.7(7) . . ?
O5 C15 Ti 58.8(4) . . ?
O6 C15 Ti 56.2(4) . . ?
N3 C15 Ti 176.2(5) . . ?
N3 C16 C18 114.4(7) . . ?
N3 C16 C17 115.7(7) . . ?
C18 C16 C17 112.7(8) . . ?
C21 C19 N3 112.6(7) . . ?
C21 C19 C20 115.0(8) . . ?
N3 C19 C20 110.3(7) . . ?
O7 C22 O8 116.2(7) . . ?
O7 C22 N4 123.5(7) . . ?
O8 C22 N4 120.3(6) . . ?
O7 C22 Ti 59.8(4) . . ?
O8 C22 Ti 56.7(4) . . ?
N4 C22 Ti 173.4(5) . . ?
N4 C23 C25 112.4(6) . . ?
N4 C23 C24 111.5(7) . . ?
C25 C23 C24 112.1(7) . . ?
N4 C26 C27 112.5(8) . . ?
N4 C26 C28 109.5(7) . . ?
C27 C26 C28 113.1(8) . . ?

loop_
_geom_bond_atom_site_label_1
_geom_bond_atom_site_label_2
_geom_bond_distance
_geom_bond_site_symmetry_2
_geom_bond_publ_flag
Ti O8 2.035(4) . ?
Ti O6 2.034(4) . ?
Ti O3 2.033(4) . ?
Ti O1 2.051(4) . ?
Ti O4 2.084(4) . ?
Ti O5 2.090(4) . ?
Ti O7 2.106(4) . ?
Ti O2 2.110(4) . ?
Ti C22 2.435(8) . ?
Ti C1 2.447(8) . ?
Ti C15 2.444(8) . ?
Ti C8 2.449(8) . ?
O1 C1 1.274(7) . ?
O2 C1 1.266(7) . ?
O3 C8 1.281(7) . ?
O4 C8 1.285(7) . ?
O5 C15 1.285(8) . ?
O6 C15 1.285(8) . ?
O7 C22 1.260(7) . ?
O8 C22 1.277(7) . ?
N1 C1 1.349(8) . ?
N1 C5 1.473(8) . ?
N1 C2 1.471(8) . ?
N2 C8 1.341(8) . ?
N2 C9 1.444(8) . ?
N2 C12 1.517(8) . ?
N3 C15 1.357(8) . ?
N3 C16 1.442(9) . ?
N3 C19 1.501(8) . ?
N4 C22 1.352(8) . ?
N4 C23 1.476(8) . ?
N4 C26 1.476(8) . ?
C2 C4 1.514(10) . ?
C2 C3 1.507(10) . ?
C5 C6 1.508(13) . ?
C5 C7 1.521(12) . ?
C9 C11 1.458(10) . ?
C9 C10 1.505(10) . ?
C12 C13 1.457(11) . ?
C12 C14 1.450(11) . ?
C16 C18 1.489(10) . ?
C16 C17 1.501(9) . ?
C19 C21 1.444(10) . ?
C19 C20 1.523(10) . ?
C23 C25 1.514(9) . ?
C23 C24 1.499(10) . ?
C26 C27 1.509(11) . ?
C26 C28 1.547(11) . ?
